data_7036541
loop_
_publ_author_name
'Vasko, Petra'
'Kinnunen, Virva'
'O Moilanen, Jani'
'Roemmele, Tracey L.'
'Boer\'e, Ren\'e T'
'Konu, Jari'
'Tuononen, Heikki M.'

_publ_section_title
;
 Group 13 complexes of dipyridylmethane, a forgotten ligand in
 coordination chemistry.
;
_journal_issue 41
_journal_name_full 'Dalton transactions (Cambridge, England : 2003)'
_journal_page_first 18247
_journal_page_last 18259
_journal_paper_doi 10.1039/c5dt02830b
_journal_volume 44
_journal_year 2015
_chemical_formula_moiety '4(C22 H20 Al Cl2 N4), 4(Al Cl4), C4 H8 O'
_chemical_formula_sum 'C92 H88 Al8 Cl24 N16 O'
_chemical_formula_weight 2500.42
_chemical_name_systematic
;
 ?
;
_space_group_IT_number 2
_symmetry_cell_setting triclinic
_symmetry_space_group_name_Hall '-P 1'
_symmetry_space_group_name_H-M 'P -1'
_atom_sites_solution_hydrogens geom
_atom_sites_solution_primary direct
_atom_sites_solution_secondary difmap
_audit_creation_method SHELXL-97
_audit_update_record
;
2015-07-24 deposited with the CCDC.
2015-09-15 downloaded from the CCDC.
;
_cell_angle_alpha 68.062(5)
_cell_angle_beta 83.116(4)
_cell_angle_gamma 82.799(5)
_cell_formula_units_Z 1
_cell_length_a 13.0514(7)
_cell_length_b 13.7004(8)
_cell_length_c 16.9566(9)
_cell_measurement_reflns_used 7365
_cell_measurement_temperature 123(2)
_cell_measurement_theta_max 66.6
_cell_measurement_theta_min 4.59
_cell_volume 2781.5(3)
_computing_cell_refinement
'CrysAlisPro, Agilent Technologies, Version 1.171.36.21 (release 14-08-2012 CrysAlis171 .NET) (compiled Sep 14 2012,17:21:16)'
_computing_data_collection
'CrysAlisPro, Agilent Technologies, Version 1.171.36.21 (release 14-08-2012 CrysAlis171 .NET) (compiled Sep 14 2012,17:21:16)'
_computing_data_reduction
'CrysAlisPro, Agilent Technologies, Version 1.171.36.21 (release 14-08-2012 CrysAlis171 .NET) (compiled Sep 14 2012,17:21:16)'
_computing_molecular_graphics
'DIAMOND: Brandenburg, K. [or Brandenburg, K. & Putz, H., or Brandenburg, K. & Berndt, M.] (1999). DIAMOND. Crystal Impact GbR, Bonn, Germany.'
_computing_publication_material 'WinGX: Farrugia, L. J. (1999). J. Appl. Cryst. 32, 837-838.'
_computing_structure_refinement 'SHELXL-97 (Sheldrick, 2008)'
_computing_structure_solution
'SIR97: Altomare, A., Burla, M. C., Camalli, M., Cascarano, G. L., Giacovazzo, C., Guagliardi, A., Moliterni, A. G. G., Polidori, G. & Spagna, R. (1999). J. Appl. Cryst. 32, 115-119.'
_diffrn_ambient_temperature 123(2)
_diffrn_measured_fraction_theta_full 0.998
_diffrn_measured_fraction_theta_max 0.998
_diffrn_measurement_device_type 'SuperNova, Dual, Cu at zero, Atlas'
_diffrn_measurement_method '\w scans'
_diffrn_radiation_monochromator graphite
_diffrn_radiation_source 'fine-focus sealed tube'
_diffrn_radiation_type CuK\a
_diffrn_radiation_wavelength 1.54184
_diffrn_reflns_av_R_equivalents 0.0626
_diffrn_reflns_av_sigmaI/netI 0.0749
_diffrn_reflns_limit_h_max 15
_diffrn_reflns_limit_h_min -15
_diffrn_reflns_limit_k_max 9
_diffrn_reflns_limit_k_min -16
_diffrn_reflns_limit_l_max 19
_diffrn_reflns_limit_l_min -20
_diffrn_reflns_number 18717
_diffrn_reflns_theta_full 66.60
_diffrn_reflns_theta_max 66.60
_diffrn_reflns_theta_min 4.59
_exptl_absorpt_coefficient_mu 6.433
_exptl_absorpt_correction_T_max 0.7392
_exptl_absorpt_correction_T_min 0.4454
_exptl_absorpt_correction_type analytical
_exptl_absorpt_process_details
'CrysAlisPro, Agilent Technologies, Version 1.171.36.21 (release 14-08-2012 CrysAlis171 .NET), (compiled Sep 14 2012,17:21:16), Analytical numeric absorption correction using a multifaceted crystal model based on expressions derived by R.C. Clark & J.S. (Clark, R. C. & Reid, J. S. (1995). Acta Cryst. A51, 887-897)'
_exptl_crystal_colour Colorless
_exptl_crystal_density_diffrn 1.493
_exptl_crystal_density_method 'not measured'
_exptl_crystal_description Plate
_exptl_crystal_F_000 1272
_exptl_crystal_size_max 0.15
_exptl_crystal_size_mid 0.15
_exptl_crystal_size_min 0.05
_refine_diff_density_max 0.954
_refine_diff_density_min -0.846
_refine_diff_density_rms 0.129
_refine_ls_extinction_method none
_refine_ls_goodness_of_fit_ref 1.012
_refine_ls_hydrogen_treatment constr
_refine_ls_matrix_type full
_refine_ls_number_parameters 634
_refine_ls_number_reflns 9793
_refine_ls_number_restraints 0
_refine_ls_restrained_S_all 1.012
_refine_ls_R_factor_all 0.0811
_refine_ls_R_factor_gt 0.0688
_refine_ls_shift/su_max 0.001
_refine_ls_shift/su_mean 0.000
_refine_ls_structure_factor_coef Fsqd
_refine_ls_weighting_details 'calc w=1/[\s^2^(Fo^2^)+(0.1351P)^2^+0.0000P] where P=(Fo^2^+2Fc^2^)/3'
_refine_ls_weighting_scheme calc
_refine_ls_wR_factor_gt 0.1853
_refine_ls_wR_factor_ref 0.2045
_reflns_number_gt 7794
_reflns_number_total 9793
_reflns_threshold_expression >2\s(I)
_cod_data_source_file c5dt02830b2.cif
_cod_data_source_block 1b
_cod_depositor_comments
;
The following automatic conversions were performed:

'_symmetry_cell_setting' value 'Triclinic' changed to 'triclinic'
according to
/usr/data/users/saulius/crontab/automatic-downloads/rss-feeds/RSC/lib/dictionaries/cif_core.dic
dictionary named 'cif_core.dic' version 2.4.2 from 2011-04-26.

'_exptl_absorpt_correction_type' value 'Analytical' changed to
'analytical' according to
/usr/data/users/saulius/crontab/automatic-downloads/rss-feeds/RSC/lib/dictionaries/cif_core.dic
dictionary named 'cif_core.dic' version 2.4.2 from 2011-04-26.

Automatic conversion script
Id: cif_fix_values 3271 2015-04-21 07:52:19Z andrius 

 Adding full bibliography for 7036540--7036544.cif.
;
_cod_database_code 7036541

loop_
_symmetry_equiv_pos_as_xyz
'x, y, z'
'-x, -y, -z'

loop_
_atom_site_label
_atom_site_type_symbol
_atom_site_fract_x
_atom_site_fract_y
_atom_site_fract_z
_atom_site_U_iso_or_equiv
_atom_site_adp_type
_atom_site_occupancy
_atom_site_symmetry_multiplicity
_atom_site_calc_flag
_atom_site_refinement_flags
C1 C 0.6153(4) 0.6652(3) 0.6233(3) 0.0348(9) Uani 1 1 d .
H1 H 0.5960 0.6569 0.5740 0.042 Uiso 1 1 calc R
C2 C 0.7157(4) 0.6797(3) 0.6261(3) 0.0395(10) Uani 1 1 d .
H2 H 0.7654 0.6794 0.5804 0.047 Uiso 1 1 calc R
C3 C 0.7450(4) 0.6948(3) 0.6965(3) 0.0406(10) Uani 1 1 d .
H3 H 0.8147 0.7049 0.7000 0.049 Uiso 1 1 calc R
C4 C 0.6693(4) 0.6947(3) 0.7616(3) 0.0376(9) Uani 1 1 d .
H4 H 0.6864 0.7071 0.8097 0.045 Uiso 1 1 calc R
C5 C 0.5695(4) 0.6767(3) 0.7560(2) 0.0318(8) Uani 1 1 d .
C6 C 0.4897(4) 0.6709(3) 0.8300(3) 0.0348(9) Uani 1 1 d .
H6A H 0.4722 0.5969 0.8590 0.042 Uiso 1 1 calc R
H6B H 0.5206 0.6912 0.8716 0.042 Uiso 1 1 calc R
C7 C 0.3915(3) 0.7409(3) 0.8038(2) 0.0320(8) Uani 1 1 d .
C8 C 0.3572(4) 0.8152(3) 0.8403(3) 0.0377(9) Uani 1 1 d .
H8 H 0.3934 0.8194 0.8842 0.045 Uiso 1 1 calc R
C9 C 0.2701(4) 0.8835(4) 0.8131(3) 0.0436(11) Uani 1 1 d .
H9 H 0.2457 0.9352 0.8374 0.052 Uiso 1 1 calc R
C10 C 0.2196(4) 0.8740(3) 0.7490(3) 0.0388(10) Uani 1 1 d .
H10 H 0.1609 0.9209 0.7275 0.047 Uiso 1 1 calc R
C11 C 0.2548(4) 0.7971(3) 0.7171(3) 0.0368(9) Uani 1 1 d .
H11 H 0.2175 0.7899 0.6751 0.044 Uiso 1 1 calc R
C12 C 0.5061(4) 0.4381(3) 0.7876(3) 0.0363(9) Uani 1 1 d .
H12 H 0.5580 0.4633 0.7423 0.044 Uiso 1 1 calc R
C13 C 0.5293(4) 0.3448(3) 0.8530(3) 0.0410(10) Uani 1 1 d .
H13 H 0.5956 0.3072 0.8533 0.049 Uiso 1 1 calc R
C14 C 0.4536(5) 0.3069(4) 0.9187(3) 0.0454(12) Uani 1 1 d .
H14 H 0.4671 0.2427 0.9652 0.054 Uiso 1 1 calc R
C15 C 0.3582(4) 0.3643(4) 0.9152(3) 0.0434(11) Uani 1 1 d .
H15 H 0.3053 0.3393 0.9596 0.052 Uiso 1 1 calc R
C16 C 0.3396(4) 0.4581(3) 0.8472(2) 0.0383(10) Uani 1 1 d .
C17 C 0.2363(4) 0.5219(4) 0.8422(3) 0.0395(10) Uani 1 1 d .
H17A H 0.2456 0.5887 0.8495 0.047 Uiso 1 1 calc R
H17B H 0.1887 0.4822 0.8904 0.047 Uiso 1 1 calc R
C18 C 0.1861(4) 0.5484(4) 0.7599(3) 0.0379(9) Uani 1 1 d .
C19 C 0.0860(4) 0.5255(4) 0.7615(3) 0.0492(12) Uani 1 1 d .
H19 H 0.0479 0.4925 0.8145 0.059 Uiso 1 1 calc R
C20 C 0.0412(4) 0.5508(5) 0.6860(4) 0.0532(12) Uani 1 1 d .
H20 H -0.0282 0.5363 0.6865 0.064 Uiso 1 1 calc R
C21 C 0.0978(4) 0.5972(4) 0.6100(3) 0.0469(11) Uani 1 1 d .
H21 H 0.0685 0.6146 0.5573 0.056 Uiso 1 1 calc R
C22 C 0.1979(4) 0.6179(3) 0.6117(3) 0.0377(9) Uani 1 1 d .
H22 H 0.2370 0.6496 0.5591 0.045 Uiso 1 1 calc R
C23 C 0.8321(4) 0.9155(3) 0.8621(3) 0.0376(9) Uani 1 1 d .
H23 H 0.8002 0.9238 0.9128 0.045 Uiso 1 1 calc R
C24 C 0.9157(4) 0.8419(3) 0.8689(3) 0.0408(10) Uani 1 1 d .
H24 H 0.9403 0.8005 0.9230 0.049 Uiso 1 1 calc R
C25 C 0.9630(4) 0.8295(4) 0.7958(3) 0.0420(10) Uani 1 1 d .
H25 H 1.0194 0.7774 0.7987 0.050 Uiso 1 1 calc R
C26 C 0.9266(4) 0.8949(4) 0.7174(3) 0.0395(10) Uani 1 1 d .
H26 H 0.9594 0.8893 0.6659 0.047 Uiso 1 1 calc R
C27 C 0.8428(3) 0.9672(3) 0.7152(3) 0.0335(9) Uani 1 1 d .
C28 C 0.7977(4) 1.0334(3) 0.6319(3) 0.0341(9) Uani 1 1 d .
H28A H 0.7944 1.1091 0.6239 0.041 Uiso 1 1 calc R
H28B H 0.8431 1.0225 0.5842 0.041 Uiso 1 1 calc R
C29 C 0.6912(3) 1.0042(3) 0.6308(2) 0.0296(8) Uani 1 1 d .
C30 C 0.6724(3) 0.9606(3) 0.5719(2) 0.0320(8) Uani 1 1 d .
H30 H 0.7260 0.9526 0.5311 0.038 Uiso 1 1 calc R
C31 C 0.5762(4) 0.9294(3) 0.5732(2) 0.0326(9) Uani 1 1 d .
H31 H 0.5627 0.8989 0.5340 0.039 Uiso 1 1 calc R
C32 C 0.4987(4) 0.9432(3) 0.6330(3) 0.0327(9) Uani 1 1 d .
H32 H 0.4307 0.9243 0.6344 0.039 Uiso 1 1 calc R
C33 C 0.5230(3) 0.9851(3) 0.6903(2) 0.0316(8) Uani 1 1 d .
H33 H 0.4702 0.9934 0.7317 0.038 Uiso 1 1 calc R
C34 C 0.7892(4) 1.2160(3) 0.7256(3) 0.0344(9) Uani 1 1 d .
H34 H 0.8274 1.1654 0.7697 0.041 Uiso 1 1 calc R
C35 C 0.8345(4) 1.3067(3) 0.6742(3) 0.0342(9) Uani 1 1 d .
H35 H 0.9025 1.3178 0.6816 0.041 Uiso 1 1 calc R
C36 C 0.7769(4) 1.3811(3) 0.6113(3) 0.0384(10) Uani 1 1 d .
H36 H 0.8058 1.4439 0.5739 0.046 Uiso 1 1 calc R
C37 C 0.6774(4) 1.3631(3) 0.6036(3) 0.0367(9) Uani 1 1 d .
H37 H 0.6366 1.4148 0.5622 0.044 Uiso 1 1 calc R
C38 C 0.6372(3) 1.2691(3) 0.6565(2) 0.0303(8) Uani 1 1 d .
C39 C 0.5299(3) 1.2489(3) 0.6472(2) 0.0308(8) Uani 1 1 d .
H39A H 0.5355 1.1969 0.6189 0.037 Uiso 1 1 calc R
H39B H 0.4956 1.3155 0.6088 0.037 Uiso 1 1 calc R
C40 C 0.4608(4) 1.2090(3) 0.7283(2) 0.0331(9) Uani 1 1 d .
C41 C 0.3605(4) 1.2556(3) 0.7325(3) 0.0369(9) Uani 1 1 d .
H41 H 0.3372 1.3156 0.6859 0.044 Uiso 1 1 calc R
C42 C 0.2951(4) 1.2143(4) 0.8048(3) 0.0422(10) Uani 1 1 d .
H42 H 0.2254 1.2435 0.8076 0.051 Uiso 1 1 calc R
C43 C 0.3323(4) 1.1299(4) 0.8729(3) 0.0398(10) Uani 1 1 d .
H43 H 0.2888 1.1012 0.9236 0.048 Uiso 1 1 calc R
C44 C 0.4326(4) 1.0876(3) 0.8670(3) 0.0371(9) Uani 1 1 d .
H44 H 0.4582 1.0308 0.9148 0.044 Uiso 1 1 calc R
C45 C -0.0149(12) 0.1185(12) 0.9459(8) 0.0644(13) Uani 0.50 1 d P
H45A H -0.0418 0.1268 0.8914 0.077 Uiso 0.50 1 calc PR
H45B H -0.0253 0.1872 0.9537 0.077 Uiso 0.50 1 calc PR
C46A C 0.0675(16) -0.032(2) 0.9787(13) 0.0644(13) Uani 0.50 1 d P
H46A H 0.0720 -0.0650 0.9351 0.077 Uiso 0.50 1 calc PR
H46B H 0.1367 -0.0295 0.9957 0.077 Uiso 0.50 1 calc PR
C46B C 0.0885(16) -0.036(2) 0.9682(13) 0.0644(13) Uani 0.50 1 d P
H46C H 0.1548 -0.0762 0.9879 0.077 Uiso 0.50 1 calc PR
H46D H 0.0723 -0.0486 0.9175 0.077 Uiso 0.50 1 calc PR
C47 C -0.0003(12) 0.0666(12) 0.9601(8) 0.0644(13) Uani 0.50 1 d P
H45C H -0.0270 0.0892 0.9031 0.077 Uiso 0.50 1 calc PR
H45D H 0.0366 0.1240 0.9629 0.077 Uiso 0.50 1 calc PR
N1 N 0.5404(3) 0.6622(3) 0.6880(2) 0.0313(7) Uani 1 1 d .
N2 N 0.3406(3) 0.7303(3) 0.7428(2) 0.0310(7) Uani 1 1 d .
N4 N 0.2433(3) 0.5953(3) 0.6852(2) 0.0336(8) Uani 1 1 d .
N3 N 0.4143(3) 0.4963(3) 0.7834(2) 0.0336(8) Uani 1 1 d .
N5 N 0.7923(3) 0.9770(3) 0.7873(2) 0.0322(7) Uani 1 1 d .
N6 N 0.6171(3) 1.0147(2) 0.6908(2) 0.0303(7) Uani 1 1 d .
N7 N 0.6940(3) 1.1950(2) 0.7168(2) 0.0291(7) Uani 1 1 d .
N8 N 0.4969(3) 1.1249(3) 0.79442(19) 0.0296(7) Uani 1 1 d .
Al3 Al 0.80014(11) 0.44248(10) 0.93490(7) 0.0343(3) Uani 1 1 d .
Al4 Al 0.87399(11) 0.81203(10) 0.39654(8) 0.0351(3) Uani 1 1 d .
Al1 Al 0.39381(10) 0.63084(9) 0.67636(7) 0.0304(3) Uani 1 1 d .
Al2 Al 0.64456(10) 1.05133(9) 0.79541(7) 0.0297(3) Uani 1 1 d .
Cl5 Cl 0.81739(12) 0.41421(11) 0.81898(8) 0.0560(3) Uani 1 1 d .
Cl6 Cl 0.63962(9) 0.46160(9) 0.97409(6) 0.0394(3) Uani 1 1 d .
Cl7 Cl 0.87176(11) 0.31380(10) 1.03349(9) 0.0574(3) Uani 1 1 d .
Cl8 Cl 0.87043(10) 0.58277(9) 0.91703(7) 0.0480(3) Uani 1 1 d .
Cl12 Cl 0.90038(11) 0.64359(9) 0.43999(8) 0.0503(3) Uani 1 1 d .
Cl9 Cl 0.93918(11) 0.88001(9) 0.26883(7) 0.0498(3) Uani 1 1 d .
Cl10 Cl 0.94353(11) 0.86791(12) 0.47798(9) 0.0557(3) Uani 1 1 d .
Cl11 Cl 0.71151(9) 0.85690(9) 0.40180(7) 0.0429(3) Uani 1 1 d .
Cl2 Cl 0.37991(8) 0.77676(7) 0.55447(6) 0.0349(2) Uani 1 1 d .
Cl1 Cl 0.44393(9) 0.52782(8) 0.59804(6) 0.0355(2) Uani 1 1 d .
Cl3 Cl 0.59337(8) 0.88817(7) 0.87818(6) 0.0354(2) Uani 1 1 d .
Cl4 Cl 0.67304(9) 1.08968(8) 0.90956(6) 0.0362(2) Uani 1 1 d .
O1 O 0.0937(7) 0.0780(7) 0.9484(5) 0.0644(13) Uani 0.50 1 d P

loop_
_atom_site_aniso_label
_atom_site_aniso_U_11
_atom_site_aniso_U_22
_atom_site_aniso_U_33
_atom_site_aniso_U_23
_atom_site_aniso_U_13
_atom_site_aniso_U_12
C1 0.040(2) 0.032(2) 0.0264(19) -0.0087(16) 0.0055(16) 0.0012(17)
C2 0.039(3) 0.039(2) 0.029(2) -0.0036(17) 0.0055(17) 0.0007(18)
C3 0.037(3) 0.039(2) 0.042(2) -0.0112(19) 0.0016(19) -0.0021(19)
C4 0.044(3) 0.034(2) 0.030(2) -0.0070(17) -0.0013(17) -0.0018(18)
C5 0.041(2) 0.0286(18) 0.0219(18) -0.0061(15) 0.0014(16) -0.0015(16)
C6 0.039(2) 0.040(2) 0.0263(19) -0.0138(17) 0.0020(16) -0.0059(18)
C7 0.036(2) 0.035(2) 0.0237(18) -0.0107(16) 0.0060(15) -0.0045(17)
C8 0.042(3) 0.040(2) 0.037(2) -0.0211(18) 0.0047(18) -0.0080(19)
C9 0.038(3) 0.045(2) 0.054(3) -0.028(2) 0.014(2) -0.010(2)
C10 0.040(3) 0.034(2) 0.042(2) -0.0171(18) 0.0078(18) -0.0031(18)
C11 0.038(2) 0.035(2) 0.035(2) -0.0105(17) 0.0018(17) -0.0042(18)
C12 0.055(3) 0.0303(19) 0.0254(19) -0.0122(16) -0.0008(17) -0.0039(19)
C13 0.061(3) 0.034(2) 0.029(2) -0.0115(17) -0.010(2) -0.001(2)
C14 0.077(4) 0.036(2) 0.023(2) -0.0078(17) -0.008(2) -0.011(2)
C15 0.068(3) 0.041(2) 0.022(2) -0.0124(18) 0.0063(19) -0.016(2)
C16 0.059(3) 0.036(2) 0.0216(19) -0.0110(17) 0.0033(18) -0.015(2)
C17 0.050(3) 0.045(2) 0.027(2) -0.0169(18) 0.0095(18) -0.014(2)
C18 0.039(2) 0.041(2) 0.036(2) -0.0197(18) 0.0079(18) -0.0050(19)
C19 0.042(3) 0.061(3) 0.047(3) -0.024(2) 0.010(2) -0.013(2)
C20 0.040(3) 0.069(3) 0.058(3) -0.031(3) 0.006(2) -0.012(2)
C21 0.045(3) 0.054(3) 0.049(3) -0.027(2) -0.005(2) -0.003(2)
C22 0.045(3) 0.035(2) 0.032(2) -0.0120(17) -0.0043(18) -0.0001(18)
C23 0.044(3) 0.035(2) 0.030(2) -0.0067(17) -0.0053(18) -0.0044(18)
C24 0.043(3) 0.036(2) 0.040(2) -0.0078(18) -0.0087(19) -0.0039(19)
C25 0.038(3) 0.037(2) 0.048(3) -0.012(2) -0.003(2) -0.0033(19)
C26 0.034(2) 0.042(2) 0.044(2) -0.0185(19) 0.0013(18) -0.0046(19)
C27 0.033(2) 0.036(2) 0.034(2) -0.0151(17) -0.0024(16) -0.0040(17)
C28 0.038(2) 0.034(2) 0.029(2) -0.0110(16) 0.0033(16) -0.0054(17)
C29 0.034(2) 0.0289(18) 0.0215(18) -0.0061(15) 0.0018(15) -0.0011(16)
C30 0.040(2) 0.0308(19) 0.0215(18) -0.0083(15) 0.0014(15) 0.0010(17)
C31 0.046(3) 0.0309(19) 0.0196(18) -0.0079(15) -0.0020(16) -0.0042(18)
C32 0.040(2) 0.0289(19) 0.028(2) -0.0087(16) -0.0050(16) -0.0021(17)
C33 0.039(2) 0.0308(19) 0.0251(18) -0.0115(16) 0.0013(16) -0.0009(16)
C34 0.042(2) 0.037(2) 0.027(2) -0.0163(17) 0.0030(16) -0.0056(18)
C35 0.040(2) 0.037(2) 0.029(2) -0.0157(17) 0.0008(17) -0.0079(18)
C36 0.049(3) 0.037(2) 0.029(2) -0.0138(17) 0.0084(18) -0.0063(19)
C37 0.046(3) 0.033(2) 0.030(2) -0.0130(17) 0.0034(17) -0.0018(18)
C38 0.038(2) 0.0315(19) 0.0212(18) -0.0113(15) -0.0014(15) 0.0030(16)
C39 0.042(2) 0.0301(18) 0.0190(17) -0.0083(15) -0.0001(15) -0.0015(16)
C40 0.044(3) 0.036(2) 0.0229(18) -0.0139(16) -0.0029(16) -0.0047(18)
C41 0.043(3) 0.038(2) 0.031(2) -0.0162(18) -0.0058(18) 0.0043(18)
C42 0.040(3) 0.050(3) 0.037(2) -0.019(2) -0.0004(19) -0.002(2)
C43 0.047(3) 0.044(2) 0.031(2) -0.0180(19) 0.0099(18) -0.012(2)
C44 0.050(3) 0.039(2) 0.0236(19) -0.0148(17) 0.0029(17) -0.0064(19)
C45 0.066(4) 0.085(3) 0.048(3) -0.035(3) 0.001(2) 0.001(3)
C46A 0.066(4) 0.085(3) 0.048(3) -0.035(3) 0.001(2) 0.001(3)
C46B 0.066(4) 0.085(3) 0.048(3) -0.035(3) 0.001(2) 0.001(3)
C47 0.066(4) 0.085(3) 0.048(3) -0.035(3) 0.001(2) 0.001(3)
N1 0.036(2) 0.0305(16) 0.0235(16) -0.0075(13) 0.0009(13) -0.0002(14)
N2 0.0365(19) 0.0310(16) 0.0243(16) -0.0091(13) 0.0009(13) -0.0048(14)
N4 0.039(2) 0.0350(17) 0.0288(17) -0.0156(14) 0.0047(14) -0.0052(15)
N3 0.047(2) 0.0334(17) 0.0197(15) -0.0105(13) 0.0047(14) -0.0046(16)
N5 0.037(2) 0.0297(16) 0.0290(17) -0.0095(13) -0.0032(14) -0.0042(14)
N6 0.037(2) 0.0270(16) 0.0269(16) -0.0099(13) -0.0011(13) -0.0037(14)
N7 0.0344(19) 0.0287(16) 0.0243(15) -0.0112(13) 0.0015(13) -0.0018(14)
N8 0.0370(19) 0.0317(16) 0.0199(15) -0.0101(13) 0.0016(13) -0.0030(14)
Al3 0.0394(7) 0.0370(6) 0.0262(6) -0.0124(5) 0.0023(5) -0.0043(5)
Al4 0.0392(7) 0.0365(6) 0.0286(6) -0.0127(5) 0.0034(5) -0.0023(5)
Al1 0.0391(7) 0.0304(6) 0.0206(5) -0.0101(4) 0.0032(4) -0.0021(5)
Al2 0.0367(7) 0.0300(6) 0.0215(5) -0.0085(4) -0.0004(4) -0.0037(5)
Cl5 0.0705(9) 0.0688(8) 0.0407(6) -0.0358(6) 0.0140(5) -0.0165(6)
Cl6 0.0383(6) 0.0496(6) 0.0298(5) -0.0157(4) 0.0016(4) -0.0021(4)
Cl7 0.0516(8) 0.0526(7) 0.0529(7) -0.0047(6) -0.0070(5) 0.0066(6)
Cl8 0.0577(7) 0.0467(6) 0.0431(6) -0.0184(5) 0.0032(5) -0.0174(5)
Cl12 0.0586(8) 0.0369(5) 0.0481(6) -0.0125(5) 0.0121(5) -0.0034(5)
Cl9 0.0558(7) 0.0470(6) 0.0345(6) -0.0083(5) 0.0116(5) 0.0046(5)
Cl10 0.0486(7) 0.0752(8) 0.0573(7) -0.0390(6) -0.0026(5) -0.0104(6)
Cl11 0.0394(6) 0.0572(6) 0.0360(5) -0.0239(5) -0.0009(4) 0.0021(5)
Cl2 0.0437(6) 0.0337(5) 0.0241(5) -0.0074(4) -0.0006(4) -0.0034(4)
Cl1 0.0471(6) 0.0358(5) 0.0244(4) -0.0145(4) 0.0005(4) 0.0012(4)
Cl3 0.0451(6) 0.0320(5) 0.0253(5) -0.0066(4) 0.0010(4) -0.0058(4)
Cl4 0.0479(6) 0.0378(5) 0.0239(5) -0.0124(4) -0.0034(4) -0.0028(4)
O1 0.066(4) 0.085(3) 0.048(3) -0.035(3) 0.001(2) 0.001(3)

loop_
_atom_type_symbol
_atom_type_description
_atom_type_scat_dispersion_real
_atom_type_scat_dispersion_imag
_atom_type_scat_source
C C 0.0181 0.0091 'International Tables Vol C Tables 4.2.6.8 and 6.1.1.4'
H H 0.0000 0.0000 'International Tables Vol C Tables 4.2.6.8 and 6.1.1.4'
N N 0.0311 0.0180 'International Tables Vol C Tables 4.2.6.8 and 6.1.1.4'
Al Al 0.2130 0.2455 'International Tables Vol C Tables 4.2.6.8 and 6.1.1.4'
Cl Cl 0.3639 0.7018 'International Tables Vol C Tables 4.2.6.8 and 6.1.1.4'
O O 0.0492 0.0322 'International Tables Vol C Tables 4.2.6.8 and 6.1.1.4'

loop_
_geom_angle_atom_site_label_1
_geom_angle_atom_site_label_2
_geom_angle_atom_site_label_3
_geom_angle
_geom_angle_site_symmetry_1
_geom_angle_site_symmetry_3
C2 C1 N1 123.1(4) . .
C2 C1 H1 118.4 . .
N1 C1 H1 118.4 . .
C1 C2 C3 119.4(4) . .
C1 C2 H2 120.3 . .
C3 C2 H2 120.3 . .
C2 C3 C4 118.1(5) . .
C2 C3 H3 121.0 . .
C4 C3 H3 121.0 . .
C5 C4 C3 119.8(4) . .
C5 C4 H4 120.1 . .
C3 C4 H4 120.1 . .
N1 C5 C4 122.5(4) . .
N1 C5 C6 118.6(4) . .
C4 C5 C6 118.8(4) . .
C7 C6 C5 113.5(3) . .
C7 C6 H6A 108.9 . .
C5 C6 H6A 108.9 . .
C7 C6 H6B 108.9 . .
C5 C6 H6B 108.9 . .
H6A C6 H6B 107.7 . .
N2 C7 C8 121.9(4) . .
N2 C7 C6 118.2(4) . .
C8 C7 C6 119.9(4) . .
C7 C8 C9 120.0(4) . .
C7 C8 H8 120.0 . .
C9 C8 H8 120.0 . .
C8 C9 C10 117.8(4) . .
C8 C9 H9 121.1 . .
C10 C9 H9 121.1 . .
C11 C10 C9 119.7(4) . .
C11 C10 H10 120.1 . .
C9 C10 H10 120.1 . .
N2 C11 C10 123.0(4) . .
N2 C11 H11 118.5 . .
C10 C11 H11 118.5 . .
N3 C12 C13 124.1(4) . .
N3 C12 H12 117.9 . .
C13 C12 H12 117.9 . .
C12 C13 C14 118.3(5) . .
C12 C13 H13 120.8 . .
C14 C13 H13 120.8 . .
C15 C14 C13 118.7(4) . .
C15 C14 H14 120.7 . .
C13 C14 H14 120.7 . .
C14 C15 C16 120.2(5) . .
C14 C15 H15 119.9 . .
C16 C15 H15 119.9 . .
N3 C16 C15 121.2(5) . .
N3 C16 C17 117.7(4) . .
C15 C16 C17 121.1(4) . .
C16 C17 C18 114.6(3) . .
C16 C17 H17A 108.6 . .
C18 C17 H17A 108.6 . .
C16 C17 H17B 108.6 . .
C18 C17 H17B 108.6 . .
H17A C17 H17B 107.6 . .
N4 C18 C19 121.9(4) . .
N4 C18 C17 117.8(4) . .
C19 C18 C17 120.4(4) . .
C18 C19 C20 119.6(5) . .
C18 C19 H19 120.2 . .
C20 C19 H19 120.2 . .
C21 C20 C19 119.5(5) . .
C21 C20 H20 120.3 . .
C19 C20 H20 120.3 . .
C20 C21 C22 118.6(5) . .
C20 C21 H21 120.7 . .
C22 C21 H21 120.7 . .
N4 C22 C21 123.1(4) . .
N4 C22 H22 118.5 . .
C21 C22 H22 118.5 . .
N5 C23 C24 124.0(4) . .
N5 C23 H23 118.0 . .
C24 C23 H23 118.0 . .
C23 C24 C25 118.6(4) . .
C23 C24 H24 120.7 . .
C25 C24 H24 120.7 . .
C24 C25 C26 118.7(4) . .
C24 C25 H25 120.7 . .
C26 C25 H25 120.7 . .
C27 C26 C25 119.5(4) . .
C27 C26 H26 120.2 . .
C25 C26 H26 120.2 . .
N5 C27 C26 122.3(4) . .
N5 C27 C28 117.1(4) . .
C26 C27 C28 120.4(4) . .
C29 C28 C27 110.6(3) . .
C29 C28 H28A 109.5 . .
C27 C28 H28A 109.5 . .
C29 C28 H28B 109.5 . .
C27 C28 H28B 109.5 . .
H28A C28 H28B 108.1 . .
N6 C29 C30 121.6(4) . .
N6 C29 C28 118.6(3) . .
C30 C29 C28 119.7(4) . .
C31 C30 C29 119.8(4) . .
C31 C30 H30 120.1 . .
C29 C30 H30 120.1 . .
C30 C31 C32 118.8(4) . .
C30 C31 H31 120.6 . .
C32 C31 H31 120.6 . .
C33 C32 C31 118.4(4) . .
C33 C32 H32 120.8 . .
C31 C32 H32 120.8 . .
N6 C33 C32 123.6(4) . .
N6 C33 H33 118.2 . .
C32 C33 H33 118.2 . .
N7 C34 C35 123.7(4) . .
N7 C34 H34 118.1 . .
C35 C34 H34 118.1 . .
C34 C35 C36 117.6(4) . .
C34 C35 H35 121.2 . .
C36 C35 H35 121.2 . .
C37 C36 C35 119.6(4) . .
C37 C36 H36 120.2 . .
C35 C36 H36 120.2 . .
C36 C37 C38 119.8(4) . .
C36 C37 H37 120.1 . .
C38 C37 H37 120.1 . .
N7 C38 C37 120.8(4) . .
N7 C38 C39 119.4(4) . .
C37 C38 C39 119.8(4) . .
C38 C39 C40 116.3(3) . .
C38 C39 H39A 108.2 . .
C40 C39 H39A 108.2 . .
C38 C39 H39B 108.2 . .
C40 C39 H39B 108.2 . .
H39A C39 H39B 107.4 . .
N8 C40 C41 121.5(4) . .
N8 C40 C39 118.8(4) . .
C41 C40 C39 119.7(4) . .
C42 C41 C40 119.6(4) . .
C42 C41 H41 120.2 . .
C40 C41 H41 120.2 . .
C43 C42 C41 119.0(5) . .
C43 C42 H42 120.5 . .
C41 C42 H42 120.5 . .
C44 C43 C42 119.5(4) . .
C44 C43 H43 120.2 . .
C42 C43 H43 120.2 . .
N8 C44 C43 122.0(4) . .
N8 C44 H44 119.0 . .
C43 C44 H44 119.0 . .
O1 C45 C46A 102.8(13) . 2_557
O1 C45 H45A 111.2 . .
C46A C45 H45A 111.2 2_557 .
O1 C45 H45B 111.2 . .
C46A C45 H45B 111.2 2_557 .
H45A C45 H45B 109.1 . .
C47 C46A C47 83.2(15) 2_557 .
C47 C46A C46A 45.5(9) 2_557 2_557
C47 C46A H46A 114.8 2_557 .
C47 C46A H46A 114.8 . .
C46A C46A H46A 124.0 2_557 .
C47 C46A H46B 114.8 2_557 .
C47 C46A H46B 114.8 . .
C46A C46A H46B 124.0 2_557 .
H46A C46A H46B 111.9 . .
O1 C46B C47 104.2(13) . 2_557
O1 C46B H46C 110.9 . .
C47 C46B H46C 110.9 2_557 .
O1 C46B H46D 110.9 . .
C47 C46B H46D 110.9 2_557 .
H46C C46B H46D 108.9 . .
C46A C47 C46B 102.5(17) . 2_557
C46A C47 H45C 111.3 . .
C46B C47 H45C 111.3 2_557 .
C46A C47 H45D 111.3 . .
C46B C47 H45D 111.3 2_557 .
H45C C47 H45D 109.2 . .
C5 N1 C1 117.1(4) . .
C5 N1 Al1 124.8(3) . .
C1 N1 Al1 118.1(3) . .
C7 N2 C11 117.5(4) . .
C7 N2 Al1 124.5(3) . .
C11 N2 Al1 117.7(3) . .
C22 N4 C18 117.3(4) . .
C22 N4 Al1 118.1(3) . .
C18 N4 Al1 124.6(3) . .
C12 N3 C16 117.5(4) . .
C12 N3 Al1 117.7(3) . .
C16 N3 Al1 124.7(3) . .
C23 N5 C27 116.7(4) . .
C23 N5 Al2 116.5(3) . .
C27 N5 Al2 125.3(3) . .
C33 N6 C29 117.7(3) . .
C33 N6 Al2 117.2(3) . .
C29 N6 Al2 124.4(3) . .
C34 N7 C38 118.4(4) . .
C34 N7 Al2 117.5(3) . .
C38 N7 Al2 124.1(3) . .
C40 N8 C44 118.3(4) . .
C40 N8 Al2 124.6(3) . .
C44 N8 Al2 117.1(3) . .
Cl5 Al3 Cl7 110.87(8) . .
Cl5 Al3 Cl6 109.96(7) . .
Cl7 Al3 Cl6 108.40(7) . .
Cl5 Al3 Cl8 109.64(7) . .
Cl7 Al3 Cl8 108.78(8) . .
Cl6 Al3 Cl8 109.16(7) . .
Cl9 Al4 Cl11 109.47(7) . .
Cl9 Al4 Cl12 109.88(7) . .
Cl11 Al4 Cl12 109.65(8) . .
Cl9 Al4 Cl10 109.91(8) . .
Cl11 Al4 Cl10 108.69(7) . .
Cl12 Al4 Cl10 109.23(8) . .
N4 Al1 N1 170.83(14) . .
N4 Al1 N3 86.97(15) . .
N1 Al1 N3 86.90(15) . .
N4 Al1 N2 87.72(14) . .
N1 Al1 N2 86.09(15) . .
N3 Al1 N2 95.55(13) . .
N4 Al1 Cl1 90.04(11) . .
N1 Al1 Cl1 96.47(11) . .
N3 Al1 Cl1 87.22(10) . .
N2 Al1 Cl1 176.34(12) . .
N4 Al1 Cl2 95.32(11) . .
N1 Al1 Cl2 91.10(10) . .
N3 Al1 Cl2 176.69(12) . .
N2 Al1 Cl2 86.94(10) . .
Cl1 Al1 Cl2 90.38(5) . .
N7 Al2 N8 87.81(14) . .
N7 Al2 N5 91.30(15) . .
N8 Al2 N5 175.63(14) . .
N7 Al2 N6 91.60(13) . .
N8 Al2 N6 89.51(14) . .
N5 Al2 N6 86.24(14) . .
N7 Al2 Cl4 89.00(10) . .
N8 Al2 Cl4 90.26(10) . .
N5 Al2 Cl4 94.01(11) . .
N6 Al2 Cl4 179.35(12) . .
N7 Al2 Cl3 177.26(11) . .
N8 Al2 Cl3 93.83(11) . .
N5 Al2 Cl3 86.90(11) . .
N6 Al2 Cl3 86.23(10) . .
Cl4 Al2 Cl3 93.19(5) . .
C45 O1 C46B 102.7(12) . .

loop_
_geom_bond_atom_site_label_1
_geom_bond_atom_site_label_2
_geom_bond_distance
_geom_bond_site_symmetry_2
C1 C2 1.359(7) .
C1 N1 1.372(6) .
C1 H1 0.9500 .
C2 C3 1.388(7) .
C2 H2 0.9500 .
C3 C4 1.390(7) .
C3 H3 0.9500 .
C4 C5 1.376(7) .
C4 H4 0.9500 .
C5 N1 1.345(5) .
C5 C6 1.517(6) .
C6 C7 1.508(6) .
C6 H6A 0.9900 .
C6 H6B 0.9900 .
C7 N2 1.353(5) .
C7 C8 1.383(6) .
C8 C9 1.385(7) .
C8 H8 0.9500 .
C9 C10 1.389(7) .
C9 H9 0.9500 .
C10 C11 1.363(6) .
C10 H10 0.9500 .
C11 N2 1.358(6) .
C11 H11 0.9500 .
C12 N3 1.346(6) .
C12 C13 1.371(6) .
C12 H12 0.9500 .
C13 C14 1.385(8) .
C13 H13 0.9500 .
C14 C15 1.381(8) .
C14 H14 0.9500 .
C15 C16 1.386(6) .
C15 H15 0.9500 .
C16 N3 1.360(6) .
C16 C17 1.505(7) .
C17 C18 1.514(6) .
C17 H17A 0.9900 .
C17 H17B 0.9900 .
C18 N4 1.363(6) .
C18 C19 1.376(7) .
C19 C20 1.377(8) .
C19 H19 0.9500 .
C20 C21 1.375(8) .
C20 H20 0.9500 .
C21 C22 1.377(7) .
C21 H21 0.9500 .
C22 N4 1.357(6) .
C22 H22 0.9500 .
C23 N5 1.356(5) .
C23 C24 1.374(7) .
C23 H23 0.9500 .
C24 C25 1.377(7) .
C24 H24 0.9500 .
C25 C26 1.398(7) .
C25 H25 0.9500 .
C26 C27 1.376(7) .
C26 H26 0.9500 .
C27 N5 1.360(6) .
C27 C28 1.507(6) .
C28 C29 1.498(6) .
C28 H28A 0.9900 .
C28 H28B 0.9900 .
C29 N6 1.354(5) .
C29 C30 1.398(6) .
C30 C31 1.371(6) .
C30 H30 0.9500 .
C31 C32 1.392(6) .
C31 H31 0.9500 .
C32 C33 1.382(6) .
C32 H32 0.9500 .
C33 N6 1.343(6) .
C33 H33 0.9500 .
C34 N7 1.347(6) .
C34 C35 1.379(6) .
C34 H34 0.9500 .
C35 C36 1.389(6) .
C35 H35 0.9500 .
C36 C37 1.383(7) .
C36 H36 0.9500 .
C37 C38 1.390(6) .
C37 H37 0.9500 .
C38 N7 1.357(5) .
C38 C39 1.498(6) .
C39 C40 1.505(6) .
C39 H39A 0.9900 .
C39 H39B 0.9900 .
C40 N8 1.353(5) .
C40 C41 1.388(6) .
C41 C42 1.380(7) .
C41 H41 0.9500 .
C42 C43 1.380(7) .
C42 H42 0.9500 .
C43 C44 1.371(7) .
C43 H43 0.9500 .
C44 N8 1.367(6) .
C44 H44 0.9500 .
C45 O1 1.455(17) .
C45 C46A 1.54(3) 2_557
C45 H45A 0.9900 .
C45 H45B 0.9900 .
C46A C47 1.26(3) 2_557
C46A C47 1.47(3) .
C46A H46A 0.9900 .
C46A H46B 0.9900 .
C46B O1 1.47(3) .
C46B C47 1.54(2) 2_557
C46B H46C 0.9900 .
C46B H46D 0.9900 .
C47 C46B 1.54(2) 2_557
C47 H45C 0.9900 .
C47 H45D 0.9900 .
N1 Al1 2.060(4) .
N2 Al1 2.081(3) .
N4 Al1 2.057(4) .
N3 Al1 2.063(3) .
N5 Al2 2.080(4) .
N6 Al2 2.095(3) .
N7 Al2 2.054(3) .
N8 Al2 2.059(4) .
Al3 Cl5 2.1225(16) .
Al3 Cl7 2.1297(17) .
Al3 Cl6 2.1349(17) .
Al3 Cl8 2.1373(17) .
Al4 Cl9 2.1286(16) .
Al4 Cl11 2.1334(18) .
Al4 Cl12 2.1396(17) .
Al4 Cl10 2.1404(17) .
Al1 Cl1 2.2682(14) .
Al1 Cl2 2.2832(14) .
Al2 Cl4 2.2676(14) .
Al2 Cl3 2.2844(15) .

loop_
_geom_torsion_atom_site_label_1
_geom_torsion_atom_site_label_2
_geom_torsion_atom_site_label_3
_geom_torsion_atom_site_label_4
_geom_torsion
_geom_torsion_site_symmetry_1
_geom_torsion_site_symmetry_4
N1 C1 C2 C3 -1.7(7) . .
C1 C2 C3 C4 -0.1(6) . .
C2 C3 C4 C5 2.0(6) . .
C3 C4 C5 N1 -2.2(6) . .
C3 C4 C5 C6 176.6(4) . .
N1 C5 C6 C7 -52.1(5) . .
C4 C5 C6 C7 129.0(4) . .
C5 C6 C7 N2 54.5(5) . .
C5 C6 C7 C8 -124.0(4) . .
N2 C7 C8 C9 -1.9(7) . .
C6 C7 C8 C9 176.5(4) . .
C7 C8 C9 C10 0.3(7) . .
C8 C9 C10 C11 1.9(7) . .
C9 C10 C11 N2 -2.7(7) . .
N3 C12 C13 C14 0.8(6) . .
C12 C13 C14 C15 0.3(6) . .
C13 C14 C15 C16 -0.3(6) . .
C14 C15 C16 N3 -0.7(6) . .
C14 C15 C16 C17 -179.9(4) . .
N3 C16 C17 C18 54.3(5) . .
C15 C16 C17 C18 -126.5(4) . .
C16 C17 C18 N4 -52.8(5) . .
C16 C17 C18 C19 127.4(5) . .
N4 C18 C19 C20 -0.3(8) . .
C17 C18 C19 C20 179.6(5) . .
C18 C19 C20 C21 0.9(8) . .
C19 C20 C21 C22 -0.6(8) . .
C20 C21 C22 N4 -0.4(7) . .
N5 C23 C24 C25 0.3(7) . .
C23 C24 C25 C26 2.4(7) . .
C24 C25 C26 C27 -2.1(7) . .
C25 C26 C27 N5 -1.0(7) . .
C25 C26 C27 C28 -175.9(4) . .
N5 C27 C28 C29 -62.3(5) . .
C26 C27 C28 C29 112.9(4) . .
C27 C28 C29 N6 59.8(5) . .
C27 C28 C29 C30 -116.0(4) . .
N6 C29 C30 C31 1.4(6) . .
C28 C29 C30 C31 177.1(4) . .
C29 C30 C31 C32 0.8(6) . .
C30 C31 C32 C33 -1.9(6) . .
C31 C32 C33 N6 1.0(6) . .
N7 C34 C35 C36 1.5(6) . .
C34 C35 C36 C37 1.3(6) . .
C35 C36 C37 C38 -2.5(6) . .
C36 C37 C38 N7 1.0(6) . .
C36 C37 C38 C39 -179.1(4) . .
N7 C38 C39 C40 47.2(5) . .
C37 C38 C39 C40 -132.7(4) . .
C38 C39 C40 N8 -50.6(5) . .
C38 C39 C40 C41 132.3(4) . .
N8 C40 C41 C42 -1.4(6) . .
C39 C40 C41 C42 175.6(4) . .
C40 C41 C42 C43 2.7(7) . .
C41 C42 C43 C44 -1.2(7) . .
C42 C43 C44 N8 -1.7(6) . .
C47 C46A C47 C46B -0.1(19) 2_557 2_557
C46A C46A C47 C46B -0.1(19) 2_557 2_557
C4 C5 N1 C1 0.4(6) . .
C6 C5 N1 C1 -178.3(3) . .
C4 C5 N1 Al1 178.3(3) . .
C6 C5 N1 Al1 -0.5(5) . .
C2 C1 N1 C5 1.5(6) . .
C2 C1 N1 Al1 -176.5(3) . .
C8 C7 N2 C11 1.2(6) . .
C6 C7 N2 C11 -177.2(4) . .
C8 C7 N2 Al1 174.0(3) . .
C6 C7 N2 Al1 -4.4(5) . .
C10 C11 N2 C7 1.1(6) . .
C10 C11 N2 Al1 -172.2(3) . .
C21 C22 N4 C18 1.1(6) . .
C21 C22 N4 Al1 179.7(4) . .
C19 C18 N4 C22 -0.7(6) . .
C17 C18 N4 C22 179.5(4) . .
C19 C18 N4 Al1 -179.2(4) . .
C17 C18 N4 Al1 1.0(5) . .
C13 C12 N3 C16 -1.8(6) . .
C13 C12 N3 Al1 -177.4(3) . .
C15 C16 N3 C12 1.7(6) . .
C17 C16 N3 C12 -179.1(4) . .
C15 C16 N3 Al1 177.0(3) . .
C17 C16 N3 Al1 -3.9(5) . .
C24 C23 N5 C27 -3.3(6) . .
C24 C23 N5 Al2 163.8(4) . .
C26 C27 N5 C23 3.5(6) . .
C28 C27 N5 C23 178.6(4) . .
C26 C27 N5 Al2 -162.3(3) . .
C28 C27 N5 Al2 12.8(5) . .
C32 C33 N6 C29 1.1(6) . .
C32 C33 N6 Al2 -169.7(3) . .
C30 C29 N6 C33 -2.3(5) . .
C28 C29 N6 C33 -178.0(3) . .
C30 C29 N6 Al2 167.7(3) . .
C28 C29 N6 Al2 -8.0(5) . .
C35 C34 N7 C38 -3.0(6) . .
C35 C34 N7 Al2 176.4(3) . .
C37 C38 N7 C34 1.7(5) . .
C39 C38 N7 C34 -178.2(3) . .
C37 C38 N7 Al2 -177.7(3) . .
C39 C38 N7 Al2 2.4(5) . .
C41 C40 N8 C44 -1.3(6) . .
C39 C40 N8 C44 -178.4(4) . .
C41 C40 N8 Al2 -179.1(3) . .
C39 C40 N8 Al2 3.8(5) . .
C43 C44 N8 C40 2.9(6) . .
C43 C44 N8 Al2 -179.1(3) . .
C22 N4 Al1 N3 -144.7(3) . .
C18 N4 Al1 N3 33.8(3) . .
C22 N4 Al1 N2 119.6(3) . .
C18 N4 Al1 N2 -61.9(3) . .
C22 N4 Al1 Cl1 -57.5(3) . .
C18 N4 Al1 Cl1 121.0(3) . .
C22 N4 Al1 Cl2 32.9(3) . .
C18 N4 Al1 Cl2 -148.6(3) . .
C5 N1 Al1 N3 -60.5(3) . .
C1 N1 Al1 N3 117.3(3) . .
C5 N1 Al1 N2 35.3(3) . .
C1 N1 Al1 N2 -146.9(3) . .
C5 N1 Al1 Cl1 -147.3(3) . .
C1 N1 Al1 Cl1 30.4(3) . .
C5 N1 Al1 Cl2 122.1(3) . .
C1 N1 Al1 Cl2 -60.1(3) . .
C12 N3 Al1 N4 142.8(3) . .
C16 N3 Al1 N4 -32.4(3) . .
C12 N3 Al1 N1 -44.0(3) . .
C16 N3 Al1 N1 140.7(3) . .
C12 N3 Al1 N2 -129.8(3) . .
C16 N3 Al1 N2 55.0(3) . .
C12 N3 Al1 Cl1 52.6(3) . .
C16 N3 Al1 Cl1 -122.6(3) . .
C7 N2 Al1 N4 140.5(3) . .
C11 N2 Al1 N4 -46.7(3) . .
C7 N2 Al1 N1 -32.7(3) . .
C11 N2 Al1 N1 140.1(3) . .
C7 N2 Al1 N3 53.8(3) . .
C11 N2 Al1 N3 -133.5(3) . .
C7 N2 Al1 Cl2 -124.0(3) . .
C11 N2 Al1 Cl2 48.7(3) . .
C34 N7 Al2 N8 146.6(3) . .
C38 N7 Al2 N8 -34.0(3) . .
C34 N7 Al2 N5 -37.7(3) . .
C38 N7 Al2 N5 141.7(3) . .
C34 N7 Al2 N6 -124.0(3) . .
C38 N7 Al2 N6 55.4(3) . .
C34 N7 Al2 Cl4 56.3(3) . .
C38 N7 Al2 Cl4 -124.3(3) . .
C40 N8 Al2 N7 30.8(3) . .
C44 N8 Al2 N7 -147.0(3) . .
C40 N8 Al2 N6 -60.8(3) . .
C44 N8 Al2 N6 121.4(3) . .
C40 N8 Al2 Cl4 119.8(3) . .
C44 N8 Al2 Cl4 -58.0(3) . .
C40 N8 Al2 Cl3 -147.0(3) . .
C44 N8 Al2 Cl3 35.2(3) . .
C23 N5 Al2 N7 128.7(3) . .
C27 N5 Al2 N7 -65.4(3) . .
C23 N5 Al2 N6 -139.8(3) . .
C27 N5 Al2 N6 26.1(3) . .
C23 N5 Al2 Cl4 39.6(3) . .
C27 N5 Al2 Cl4 -154.5(3) . .
C23 N5 Al2 Cl3 -53.3(3) . .
C27 N5 Al2 Cl3 112.5(3) . .
C33 N6 Al2 N7 -127.4(3) . .
C29 N6 Al2 N7 62.5(3) . .
C33 N6 Al2 N8 -39.6(3) . .
C29 N6 Al2 N8 150.3(3) . .
C33 N6 Al2 N5 141.4(3) . .
C29 N6 Al2 N5 -28.7(3) . .
C33 N6 Al2 Cl3 54.3(3) . .
C29 N6 Al2 Cl3 -115.8(3) . .
C46A C45 O1 C46B 40.6(12) 2_557 .
C47 C46B O1 C45 -44.4(16) 2_557 .
